data_2204564
loop_
_publ_author_name
'Liangzhong Xu'
'Chongyi Zhu'
'Yongqi Qin'
'Guanping Yu'
'Guodong Si'

_publ_section_title
;
 (4-Fluorobenzoyl)(1<i>H</i>-1,2,4-triazol-1-yl)methyl
 morpholine-4-carbodithioate
;
_journal_issue 11
_journal_name_full 'Acta Crystallographica Section E'
_journal_page_first o2099
_journal_page_last o2100
_journal_paper_doi 10.1107/S1600536804026017
_journal_volume 60
_journal_year 2004
_chemical_formula_iupac 'C15 H15 F N4 O2 S2'
_chemical_formula_moiety 'C15 H15 F N4 O2 S2'
_chemical_formula_sum 'C15 H15 F N4 O2 S2'
_chemical_formula_weight 366.45
_chemical_name_systematic
;
(4-Fluorobenzoyl)(1H-1,2,4-triazol-1-yl)methyl morpholine-4-carbodithioate
;
_space_group_IT_number 2
_symmetry_cell_setting triclinic
_symmetry_space_group_name_Hall '-P 1'
_symmetry_space_group_name_H-M 'P -1'
_atom_sites_solution_hydrogens geom
_atom_sites_solution_primary direct
_atom_sites_solution_secondary difmap
_audit_creation_method SHELXL-97
_cell_angle_alpha 79.23(3)
_cell_angle_beta 81.42(3)
_cell_angle_gamma 68.91(3)
_cell_formula_units_Z 2
_cell_length_a 7.508(2)
_cell_length_b 7.605(2)
_cell_length_c 16.271(3)
_cell_measurement_reflns_used 20
_cell_measurement_temperature 293(2)
_cell_measurement_theta_max 11
_cell_measurement_theta_min 2
_cell_volume 848.1(4)
_computing_cell_refinement 'SAINT (Siemens, 1996)'
_computing_data_collection 'SMART (Siemens, 1996)'
_computing_data_reduction SAINT
_computing_molecular_graphics 'SHELXTL/PC (Sheldrick, 1990)'
_computing_publication_material 'WinGX (Farrugia, 1999)'
_computing_structure_refinement 'SHELXL97 (Sheldrick, 1997)'
_computing_structure_solution 'SHELXS97 (Sheldrick, 1997)'
_diffrn_ambient_temperature 293(2)
_diffrn_measured_fraction_theta_full 0.989
_diffrn_measured_fraction_theta_max 0.989
_diffrn_measurement_device_type
;
Siemens SMART CCD area-detector
;
_diffrn_measurement_method \w
_diffrn_radiation_monochromator graphite
_diffrn_radiation_source 'fine-focus sealed tube'
_diffrn_radiation_type MoK\a
_diffrn_radiation_wavelength 0.71073
_diffrn_reflns_av_R_equivalents 0.0287
_diffrn_reflns_av_sigmaI/netI 0.0743
_diffrn_reflns_limit_h_max 9
_diffrn_reflns_limit_h_min -9
_diffrn_reflns_limit_k_max 8
_diffrn_reflns_limit_k_min -9
_diffrn_reflns_limit_l_max 20
_diffrn_reflns_limit_l_min -11
_diffrn_reflns_number 4932
_diffrn_reflns_theta_full 26.39
_diffrn_reflns_theta_max 26.39
_diffrn_reflns_theta_min 2.56
_diffrn_standards_decay_% 0
_diffrn_standards_interval_count 100
_diffrn_standards_number 3
_exptl_absorpt_coefficient_mu 0.340
_exptl_absorpt_correction_type none
_exptl_crystal_colour yellow
_exptl_crystal_density_diffrn 1.435
_exptl_crystal_density_meas ?
_exptl_crystal_density_method .
_exptl_crystal_description block
_exptl_crystal_F_000 380
_exptl_crystal_size_max 0.20
_exptl_crystal_size_mid 0.20
_exptl_crystal_size_min 0.18
_refine_diff_density_max 0.312
_refine_diff_density_min -0.199
_refine_ls_extinction_method none
_refine_ls_goodness_of_fit_ref 1.004
_refine_ls_hydrogen_treatment mixed
_refine_ls_matrix_type full
_refine_ls_number_parameters 217
_refine_ls_number_reflns 3441
_refine_ls_number_restraints 0
_refine_ls_restrained_S_all 1.004
_refine_ls_R_factor_all 0.1083
_refine_ls_R_factor_gt 0.0529
_refine_ls_shift/su_max 0.000
_refine_ls_shift/su_mean 0.000
_refine_ls_structure_factor_coef Fsqd
_refine_ls_weighting_details 'calc w = 1/[\s^2^(Fo^2^)+(0.0442P)^2^] where P = (Fo^2^+2Fc^2^)/3'
_refine_ls_weighting_scheme calc
_refine_ls_wR_factor_gt 0.0955
_refine_ls_wR_factor_ref 0.1119
_reflns_number_gt 2060
_reflns_number_total 3441
_reflns_threshold_expression I>2\s(I)
_cod_data_source_file rz6007.cif
_cod_data_source_block I
_cod_database_code 2204564

loop_
_symmetry_equiv_pos_as_xyz
'x, y, z'
'-x, -y, -z'

loop_
_atom_site_label
_atom_site_fract_x
_atom_site_fract_y
_atom_site_fract_z
_atom_site_U_iso_or_equiv
_atom_site_adp_type
_atom_site_calc_flag
_atom_site_refinement_flags
_atom_site_occupancy
_atom_site_type_symbol
F1 0.8334(4) -0.3755(3) 0.57762(16) 0.1234(10) Uani d . 1 F
S1 0.80769(10) 0.12726(13) 0.14103(5) 0.0528(3) Uani d . 1 S
S2 0.92595(10) 0.34443(12) 0.24833(5) 0.0471(2) Uani d . 1 S
O1 0.6520(4) 0.4788(3) 0.41874(13) 0.0703(7) Uani d . 1 O
O2 1.4104(3) 0.2873(3) -0.01068(13) 0.0643(6) Uani d . 1 O
N1 0.5457(3) 0.5461(4) 0.26046(14) 0.0468(6) Uani d . 1 N
N2 0.3730(4) 0.5543(4) 0.24285(18) 0.0679(8) Uani d . 1 N
N3 0.3812(5) 0.8496(5) 0.23571(19) 0.0785(9) Uani d . 1 N
N4 1.1187(3) 0.2256(3) 0.11104(13) 0.0404(6) Uani d . 1 N
C1 0.2832(6) 0.7391(6) 0.2286(2) 0.0809(12) Uani d . 1 C
H1A 0.1575 0.7901 0.2142 0.097 Uiso calc R 1 H
C2 0.5456(6) 0.7224(5) 0.2564(2) 0.0671(10) Uani d . 1 C
H2A 0.6493 0.7518 0.2669 0.081 Uiso calc R 1 H
C3 0.6842(4) 0.3643(4) 0.29037(16) 0.0401(7) Uani d . 1 C
H3A 0.6516 0.2615 0.2751 0.048 Uiso calc R 1 H
C4 0.6865(4) 0.3381(4) 0.38609(17) 0.0435(7) Uani d . 1 C
C5 0.7304(4) 0.1449(4) 0.43455(18) 0.0433(7) Uani d . 1 C
C6 0.7884(5) -0.0175(5) 0.3964(2) 0.0626(9) Uani d . 1 C
H6A 0.8022 -0.0076 0.3381 0.075 Uiso calc R 1 H
C7 0.8257(6) -0.1937(5) 0.4448(3) 0.0821(12) Uani d . 1 C
H7A 0.8672 -0.3038 0.4199 0.099 Uiso calc R 1 H
C8 0.8007(6) -0.2036(6) 0.5297(3) 0.0739(11) Uani d . 1 C
C9 0.7455(5) -0.0491(6) 0.5695(2) 0.0736(11) Uani d . 1 C
H9A 0.7308 -0.0612 0.6278 0.088 Uiso calc R 1 H
C10 0.7116(4) 0.1264(5) 0.5212(2) 0.0610(9) Uani d . 1 C
H10A 0.6755 0.2345 0.5473 0.073 Uiso calc R 1 H
C11 0.9592(4) 0.2262(4) 0.15865(16) 0.0356(6) Uani d . 1 C
C12 1.2628(4) 0.2958(4) 0.13155(17) 0.0472(8) Uani d . 1 C
H12B 1.3687 0.1892 0.1546 0.057 Uiso calc R 1 H
H12A 1.2064 0.3798 0.1737 0.057 Uiso calc R 1 H
C13 1.3357(4) 0.4013(5) 0.05449(19) 0.0556(8) Uani d . 1 C
H13B 1.2319 0.5149 0.0349 0.067 Uiso calc R 1 H
H13A 1.4352 0.4410 0.0686 0.067 Uiso calc R 1 H
C14 1.2647(5) 0.2340(5) -0.03323(19) 0.0626(9) Uani d . 1 C
H14B 1.3158 0.1594 -0.0790 0.075 Uiso calc R 1 H
H14A 1.1616 0.3478 -0.0531 0.075 Uiso calc R 1 H
C15 1.1861(4) 0.1205(5) 0.03833(18) 0.0523(8) Uani d . 1 C
H15B 1.0806 0.0951 0.0211 0.063 Uiso calc R 1 H
H15A 1.2849 -0.0006 0.0541 0.063 Uiso calc R 1 H

loop_
_atom_site_aniso_label
_atom_site_aniso_U_11
_atom_site_aniso_U_22
_atom_site_aniso_U_33
_atom_site_aniso_U_12
_atom_site_aniso_U_13
_atom_site_aniso_U_23
F1 0.174(3) 0.0761(18) 0.112(2) -0.0467(18) -0.0487(18) 0.0415(15)
S1 0.0402(4) 0.0713(6) 0.0589(5) -0.0264(4) 0.0037(4) -0.0299(4)
S2 0.0444(5) 0.0627(6) 0.0433(5) -0.0266(4) 0.0065(3) -0.0212(4)
O1 0.1060(19) 0.0528(16) 0.0501(14) -0.0226(14) 0.0065(12) -0.0222(11)
O2 0.0562(14) 0.0826(18) 0.0593(15) -0.0348(13) 0.0217(11) -0.0216(12)
N1 0.0483(16) 0.0428(17) 0.0477(15) -0.0141(13) -0.0003(12) -0.0091(11)
N2 0.0526(18) 0.058(2) 0.089(2) -0.0117(16) -0.0128(15) -0.0120(16)
N3 0.094(3) 0.051(2) 0.076(2) -0.006(2) -0.0157(18) -0.0057(16)
N4 0.0389(13) 0.0475(16) 0.0398(14) -0.0201(12) 0.0033(11) -0.0131(11)
C1 0.070(3) 0.062(3) 0.093(3) 0.002(2) -0.020(2) -0.006(2)
C2 0.084(3) 0.049(2) 0.072(2) -0.027(2) -0.012(2) -0.0044(18)
C3 0.0397(16) 0.0389(19) 0.0427(17) -0.0150(14) 0.0032(13) -0.0105(13)
C4 0.0412(17) 0.048(2) 0.0425(18) -0.0170(15) 0.0067(13) -0.0144(15)
C5 0.0364(16) 0.046(2) 0.0470(19) -0.0144(14) -0.0003(13) -0.0078(14)
C6 0.087(3) 0.054(2) 0.054(2) -0.031(2) -0.0116(18) -0.0056(17)
C7 0.120(3) 0.049(3) 0.086(3) -0.032(2) -0.035(2) -0.003(2)
C8 0.083(3) 0.062(3) 0.074(3) -0.029(2) -0.027(2) 0.021(2)
C9 0.072(3) 0.077(3) 0.052(2) -0.008(2) -0.0093(18) 0.005(2)
C10 0.057(2) 0.060(2) 0.051(2) -0.0026(18) -0.0001(15) -0.0090(17)
C11 0.0309(15) 0.0369(17) 0.0377(16) -0.0096(13) -0.0004(12) -0.0081(12)
C12 0.0397(17) 0.058(2) 0.0480(18) -0.0221(16) 0.0012(13) -0.0101(15)
C13 0.0522(19) 0.059(2) 0.059(2) -0.0272(17) 0.0068(15) -0.0085(16)
C14 0.055(2) 0.085(3) 0.049(2) -0.026(2) 0.0125(16) -0.0228(18)
C15 0.0460(18) 0.061(2) 0.0529(19) -0.0191(16) 0.0120(15) -0.0280(16)

loop_
_atom_type_symbol
_atom_type_description
_atom_type_scat_dispersion_real
_atom_type_scat_dispersion_imag
_atom_type_scat_source
C C 0.0033 0.0016 'International Tables Vol C Tables 4.2.6.8 and 6.1.1.4'
H H 0.0000 0.0000 'International Tables Vol C Tables 4.2.6.8 and 6.1.1.4'
N N 0.0061 0.0033 'International Tables Vol C Tables 4.2.6.8 and 6.1.1.4'
O O 0.0106 0.0060 'International Tables Vol C Tables 4.2.6.8 and 6.1.1.4'
S S 0.1246 0.1234 'International Tables Vol C Tables 4.2.6.8 and 6.1.1.4'
F F 0.0171 0.0103 'International Tables Vol C Tables 4.2.6.8 and 6.1.1.4'

loop_
_geom_angle_atom_site_label_1
_geom_angle_atom_site_label_2
_geom_angle_atom_site_label_3
_geom_angle
_geom_angle_publ_flag
C11 S2 C3 102.86(12) ?
C14 O2 C13 109.5(2) yes
C2 N1 N2 109.0(3) ?
C2 N1 C3 130.7(3) ?
N2 N1 C3 119.6(3) ?
C1 N2 N1 101.5(3) ?
C2 N3 C1 101.3(3) ?
C11 N4 C12 125.1(2) yes
C11 N4 C15 121.8(2) yes
C12 N4 C15 112.2(2) yes
N2 C1 N3 116.6(4) ?
N2 C1 H1A 121.7 ?
N3 C1 H1A 121.7 ?
N3 C2 N1 111.5(3) ?
N3 C2 H2A 124.2 ?
N1 C2 H2A 124.2 ?
N1 C3 C4 110.9(2) ?
N1 C3 S2 112.3(2) ?
C4 C3 S2 105.33(18) ?
N1 C3 H3A 109.4 ?
C4 C3 H3A 109.4 ?
S2 C3 H3A 109.4 ?
O1 C4 C5 122.7(3) ?
O1 C4 C3 117.8(3) ?
C5 C4 C3 119.5(2) ?
C10 C5 C6 119.0(3) ?
C10 C5 C4 118.5(3) ?
C6 C5 C4 122.5(3) ?
C7 C6 C5 119.9(3) ?
C7 C6 H6A 120.0 ?
C5 C6 H6A 120.0 ?
C8 C7 C6 118.8(3) ?
C8 C7 H7A 120.6 ?
C6 C7 H7A 120.6 ?
F1 C8 C9 117.6(4) ?
F1 C8 C7 119.1(4) ?
C9 C8 C7 123.3(4) ?
C8 C9 C10 118.0(4) ?
C8 C9 H9A 121.0 ?
C10 C9 H9A 121.0 ?
C9 C10 C5 121.0(3) ?
C9 C10 H10A 119.5 ?
C5 C10 H10A 119.5 ?
N4 C11 S1 125.4(2) ?
N4 C11 S2 111.93(19) ?
S1 C11 S2 122.67(15) ?
N4 C12 C13 110.4(2) ?
N4 C12 H12B 109.6 ?
C13 C12 H12B 109.6 ?
N4 C12 H12A 109.6 ?
C13 C12 H12A 109.6 ?
H12B C12 H12A 108.1 ?
O2 C13 C12 111.7(3) ?
O2 C13 H13B 109.3 ?
C12 C13 H13B 109.3 ?
O2 C13 H13A 109.3 ?
C12 C13 H13A 109.3 ?
H13B C13 H13A 107.9 ?
O2 C14 C15 112.5(3) ?
O2 C14 H14B 109.1 ?
C15 C14 H14B 109.1 ?
O2 C14 H14A 109.1 ?
C15 C14 H14A 109.1 ?
H14B C14 H14A 107.8 ?
N4 C15 C14 110.3(2) ?
N4 C15 H15B 109.6 ?
C14 C15 H15B 109.6 ?
N4 C15 H15A 109.6 ?
C14 C15 H15A 109.6 ?
H15B C15 H15A 108.1 ?

loop_
_geom_bond_atom_site_label_1
_geom_bond_atom_site_label_2
_geom_bond_distance
_geom_bond_publ_flag
F1 C8 1.350(4) yes
S1 C11 1.654(3) yes
S2 C11 1.794(3) yes
S2 C3 1.805(3) yes
O1 C4 1.211(3) yes
O2 C14 1.411(3) yes
O2 C13 1.417(3) yes
N1 C2 1.330(4) ?
N1 N2 1.347(3) ?
N1 C3 1.447(4) ?
N2 C1 1.314(4) ?
N3 C2 1.310(4) ?
N3 C1 1.329(4) ?
N4 C11 1.325(3) yes
N4 C12 1.469(3) yes
N4 C15 1.476(3) yes
C1 H1A 0.9300 ?
C2 H2A 0.9300 ?
C3 C4 1.535(4) ?
C3 H3A 0.9800 ?
C4 C5 1.478(4) ?
C5 C10 1.382(4) ?
C5 C6 1.386(4) ?
C6 C7 1.377(5) ?
C6 H6A 0.9300 ?
C7 C8 1.356(5) ?
C7 H7A 0.9300 ?
C8 C9 1.351(5) ?
C9 C10 1.373(5) ?
C9 H9A 0.9300 ?
C10 H10A 0.9300 ?
C12 C13 1.500(4) ?
C12 H12B 0.9700 ?
C12 H12A 0.9700 ?
C13 H13B 0.9700 ?
C13 H13A 0.9700 ?
C14 C15 1.495(4) ?
C14 H14B 0.9700 ?
C14 H14A 0.9700 ?
C15 H15B 0.9700 ?
C15 H15A 0.9700 ?

loop_
_geom_hbond_atom_site_label_D
_geom_hbond_atom_site_label_H
_geom_hbond_atom_site_label_A
_geom_hbond_site_symmetry_A
_geom_hbond_distance_DH
_geom_hbond_distance_HA
_geom_hbond_distance_DA
_geom_hbond_angle_DHA
_geom_hbond_publ_flag
C3 H3A S1 ? 0.98 2.53 3.127(3) 119 yes
C12 H12A S2 ? 0.97 2.35 2.881(3) 114 yes
C12 H12A N2 1_655 0.97 2.60 3.283(4) 128 yes
C15 H15B S1 ? 0.97 2.59 3.062(3) 110 yes
